data_7104964
loop_
_publ_author_name
'Fianchini, Mauro'
'Dai, Huixiong'
'Dias, H V Rasika'

_publ_section_title
;
 Organometallic wheels based on coinage metal ions and norbornene:
 syntheses and structural characterization of
 [M(norbornene)(3)][SbF(6)] (M = Au, Ag, Cu).
;
_journal_issue 42
_journal_name_full 'Chemical communications (Cambridge, England)'
_journal_page_first 6373
_journal_page_last 6375
_journal_paper_doi 10.1039/b915076e
_journal_year 2009
_chemical_formula_sum 'C21 H30 Au F6 Sb'
_chemical_formula_weight 715.17
_chemical_name_common Au(C7H10)3SbF6
_chemical_name_systematic
;
?
;
_space_group_IT_number 146
_symmetry_cell_setting hexagonal
_symmetry_space_group_name_Hall 'R 3'
_symmetry_space_group_name_H-M 'R 3 :H'
_atom_sites_solution_hydrogens geom
_atom_sites_solution_primary direct
_atom_sites_solution_secondary difmap
_audit_creation_method SHELXL-97
_cell_angle_alpha 90.00
_cell_angle_beta 90.00
_cell_angle_gamma 120.00
_cell_formula_units_Z 3
_cell_length_a 11.3842(3)
_cell_length_b 11.3842(3)
_cell_length_c 14.1889(7)
_cell_measurement_reflns_used 4996
_cell_measurement_temperature 100(2)
_cell_measurement_theta_max 28.26
_cell_measurement_theta_min 2.52
_cell_volume 1592.52(10)
_computing_cell_refinement 'Bruker SMART'
_computing_data_collection 'Bruker SMART'
_computing_data_reduction 'Bruker SAINT'
_computing_molecular_graphics 'Bruker SHELXTL'
_computing_publication_material 'Bruker SHELXTL'
_computing_structure_refinement 'SHELXL-97 (Sheldrick, 1997)'
_computing_structure_solution 'SHELXS-97 (Sheldrick, 1990)'
_diffrn_ambient_temperature 100(2)
_diffrn_measured_fraction_theta_full 1.000
_diffrn_measured_fraction_theta_max 1.000
_diffrn_measurement_device_type 'CCD area detector'
_diffrn_measurement_method 'phi and omega scans'
_diffrn_radiation_monochromator graphite
_diffrn_radiation_source 'fine-focus sealed tube'
_diffrn_radiation_type MoK\a
_diffrn_radiation_wavelength 0.71073
_diffrn_reflns_av_R_equivalents 0.0174
_diffrn_reflns_av_sigmaI/netI 0.0170
_diffrn_reflns_limit_h_max 14
_diffrn_reflns_limit_h_min -14
_diffrn_reflns_limit_k_max 14
_diffrn_reflns_limit_k_min -14
_diffrn_reflns_limit_l_max 17
_diffrn_reflns_limit_l_min -17
_diffrn_reflns_number 4623
_diffrn_reflns_theta_full 26.47
_diffrn_reflns_theta_max 26.47
_diffrn_reflns_theta_min 2.52
_exptl_absorpt_coefficient_mu 8.230
_exptl_absorpt_correction_T_max 0.6837
_exptl_absorpt_correction_T_min 0.4646
_exptl_absorpt_correction_type multi-scan
_exptl_absorpt_process_details sadabs
_exptl_crystal_colour colorless
_exptl_crystal_density_diffrn 2.237
_exptl_crystal_density_method 'not measured'
_exptl_crystal_description cube
_exptl_crystal_F_000 1020
_exptl_crystal_size_max 0.11
_exptl_crystal_size_mid 0.10
_exptl_crystal_size_min 0.05
_refine_diff_density_max 0.712
_refine_diff_density_min -0.366
_refine_diff_density_rms 0.074
_refine_ls_abs_structure_details 'Flack H D (1983), Acta Cryst. A39, 876-881'
_refine_ls_abs_structure_Flack 0.003(4)
_refine_ls_extinction_method none
_refine_ls_goodness_of_fit_ref 1.053
_refine_ls_hydrogen_treatment mixed
_refine_ls_matrix_type full
_refine_ls_number_parameters 96
_refine_ls_number_reflns 1475
_refine_ls_number_restraints 1
_refine_ls_restrained_S_all 1.052
_refine_ls_R_factor_all 0.0156
_refine_ls_R_factor_gt 0.0156
_refine_ls_shift/su_max 0.000
_refine_ls_shift/su_mean 0.000
_refine_ls_structure_factor_coef Fsqd
_refine_ls_weighting_details 'calc w=1/[\s^2^(Fo^2^)+(0.0277P)^2^+2.7377P] where P=(Fo^2^+2Fc^2^)/3'
_refine_ls_weighting_scheme calc
_refine_ls_wR_factor_gt 0.0395
_refine_ls_wR_factor_ref 0.0395
_reflns_number_gt 1475
_reflns_number_total 1475
_reflns_threshold_expression >2sigma(I)
_cod_data_source_file b915076e.txt
_cod_data_source_block dias532s
_cod_depositor_comments
;
The following automatic conversions were performed:
'_symmetry_cell_setting' value 'Hexagonal' changed to 'hexagonal'
according to '/home/saulius/struct/CIF-dictionaries/cif_core.dic'
dictionary named 'cif_core.dic' version 2.4.1 from 2010-06-29.

Automatic conversion script
Id: cif_fix_enum 1527 2010-12-29 10:47:43Z saulius 
;
_cod_original_sg_symbol_H-M R3
_cod_database_code 7104964

loop_
_symmetry_equiv_pos_as_xyz
'x, y, z'
'-y, x-y, z'
'-x+y, -x, z'
'x+2/3, y+1/3, z+1/3'
'-y+2/3, x-y+1/3, z+1/3'
'-x+y+2/3, -x+1/3, z+1/3'
'x+1/3, y+2/3, z+2/3'
'-y+1/3, x-y+2/3, z+2/3'
'-x+y+1/3, -x+2/3, z+2/3'

loop_
_atom_site_label
_atom_site_type_symbol
_atom_site_fract_x
_atom_site_fract_y
_atom_site_fract_z
_atom_site_U_iso_or_equiv
_atom_site_adp_type
_atom_site_occupancy
_atom_site_symmetry_multiplicity
_atom_site_calc_flag
_atom_site_refinement_flags
_atom_site_disorder_assembly
_atom_site_disorder_group
Au Au 0.6667 0.3333 0.1547 0.01575(7) Uani 1 3 d S . .
Sb Sb 1.0000 0.0000 0.11463(3) 0.01526(10) Uani 1 3 d S . .
C1 C 0.5726(4) 0.1021(4) 0.1688(3) 0.0184(7) Uani 1 1 d . . .
C2 C 0.4696(4) 0.1298(4) 0.1524(2) 0.0163(7) Uani 1 1 d . . .
C3 C 0.4142(4) 0.0744(4) 0.0548(3) 0.0181(7) Uani 1 1 d . . .
H3 H 0.3637 0.1138 0.0225 0.022 Uiso 1 1 calc R . .
C4 C 0.3355(4) -0.0817(4) 0.0699(3) 0.0193(7) Uani 1 1 d . . .
H4A H 0.2725 -0.1072 0.1240 0.023 Uiso 1 1 calc R . .
H4B H 0.2836 -0.1296 0.0128 0.023 Uiso 1 1 calc R . .
C5 C 0.4502(4) -0.1142(4) 0.0900(3) 0.0211(8) Uani 1 1 d . . .
H5A H 0.4508 -0.1773 0.0423 0.025 Uiso 1 1 calc R . .
H5B H 0.4400 -0.1545 0.1534 0.025 Uiso 1 1 calc R . .
C6 C 0.5824(4) 0.0278(4) 0.0838(3) 0.0193(7) Uani 1 1 d . . .
H6 H 0.6696 0.0278 0.0753 0.023 Uiso 1 1 calc R . .
C7 C 0.5410(4) 0.0912(4) 0.0038(3) 0.0205(7) Uani 1 1 d . . .
H7A H 0.6094 0.1873 -0.0080 0.025 Uiso 1 1 calc R . .
H7B H 0.5191 0.0386 -0.0555 0.025 Uiso 1 1 calc R . .
F1 F 0.9436(3) 0.0973(3) 0.19028(18) 0.0367(6) Uani 1 1 d . . .
F2 F 0.8480(2) -0.0538(3) 0.03688(17) 0.0303(5) Uani 1 1 d . . .
H1 H 0.606(5) 0.087(4) 0.227(3) 0.013(10) Uiso 1 1 d . . .
H2 H 0.414(5) 0.139(4) 0.195(3) 0.010(10) Uiso 1 1 d . . .

loop_
_atom_site_aniso_label
_atom_site_aniso_U_11
_atom_site_aniso_U_22
_atom_site_aniso_U_33
_atom_site_aniso_U_23
_atom_site_aniso_U_13
_atom_site_aniso_U_12
Au 0.01614(8) 0.01614(8) 0.01497(10) 0.000 0.000 0.00807(4)
Sb 0.01625(13) 0.01625(13) 0.01328(19) 0.000 0.000 0.00812(7)
C1 0.0173(18) 0.0153(17) 0.0196(17) 0.0026(13) -0.0005(14) 0.0059(14)
C2 0.0166(16) 0.0143(16) 0.0168(16) -0.0014(13) 0.0004(13) 0.0067(14)
C3 0.0196(18) 0.0156(17) 0.0206(17) 0.0011(14) -0.0027(14) 0.0099(15)
C4 0.0191(17) 0.0151(17) 0.0228(18) -0.0021(14) -0.0034(15) 0.0080(14)
C5 0.0209(18) 0.0172(18) 0.027(2) -0.0017(15) 0.0003(16) 0.0108(16)
C6 0.0189(17) 0.0177(17) 0.0225(18) -0.0025(14) -0.0011(14) 0.0100(15)
C7 0.0227(18) 0.0205(17) 0.0157(16) -0.0021(14) 0.0010(14) 0.0089(15)
F1 0.0543(18) 0.0443(16) 0.0260(13) -0.0031(11) 0.0098(12) 0.0354(14)
F2 0.0196(11) 0.0433(15) 0.0258(12) 0.0029(10) -0.0049(9) 0.0140(11)

loop_
_atom_type_symbol
_atom_type_description
_atom_type_scat_dispersion_real
_atom_type_scat_dispersion_imag
_atom_type_scat_source
C C 0.0033 0.0016 'International Tables Vol C Tables 4.2.6.8 and 6.1.1.4'
H H 0.0000 0.0000 'International Tables Vol C Tables 4.2.6.8 and 6.1.1.4'
F F 0.0171 0.0103 'International Tables Vol C Tables 4.2.6.8 and 6.1.1.4'
Sb Sb -0.5866 1.5461 'International Tables Vol C Tables 4.2.6.8 and 6.1.1.4'
Au Au -2.0133 8.8022 'International Tables Vol C Tables 4.2.6.8 and 6.1.1.4'

loop_
_geom_angle_atom_site_label_1
_geom_angle_atom_site_label_2
_geom_angle_atom_site_label_3
_geom_angle
_geom_angle_site_symmetry_1
_geom_angle_site_symmetry_3
_geom_angle_publ_flag
C2 Au C2 119.980(4) 2_655 . ?
C2 Au C2 119.980(5) 2_655 3_665 ?
C2 Au C2 119.980(5) . 3_665 ?
C2 Au C1 85.55(13) 2_655 . ?
C2 Au C1 34.99(13) . . ?
C2 Au C1 154.24(13) 3_665 . ?
C2 Au C1 34.99(13) 2_655 2_655 ?
C2 Au C1 154.24(13) . 2_655 ?
C2 Au C1 85.55(13) 3_665 2_655 ?
C1 Au C1 119.25(3) . 2_655 ?
C2 Au C1 154.24(13) 2_655 3_665 ?
C2 Au C1 85.55(13) . 3_665 ?
C2 Au C1 34.99(13) 3_665 3_665 ?
C1 Au C1 119.25(3) . 3_665 ?
C1 Au C1 119.25(3) 2_655 3_665 ?
F1 Sb F1 90.39(12) 3_765 . ?
F1 Sb F1 90.39(12) 3_765 2_645 ?
F1 Sb F1 90.39(12) . 2_645 ?
F1 Sb F2 178.80(12) 3_765 . ?
F1 Sb F2 89.81(12) . . ?
F1 Sb F2 90.79(12) 2_645 . ?
F1 Sb F2 89.81(12) 3_765 3_765 ?
F1 Sb F2 90.79(12) . 3_765 ?
F1 Sb F2 178.80(11) 2_645 3_765 ?
F2 Sb F2 89.00(11) . 3_765 ?
F1 Sb F2 90.79(12) 3_765 2_645 ?
F1 Sb F2 178.80(11) . 2_645 ?
F1 Sb F2 89.81(12) 2_645 2_645 ?
F2 Sb F2 89.00(11) . 2_645 ?
F2 Sb F2 89.00(11) 3_765 2_645 ?
C2 C1 C6 107.6(3) . . ?
C2 C1 Au 71.7(2) . . ?
C6 C1 Au 116.7(2) . . ?
C2 C1 H1 130(3) . . ?
C6 C1 H1 116(3) . . ?
Au C1 H1 106(3) . . ?
C1 C2 C3 106.4(3) . . ?
C1 C2 Au 73.3(2) . . ?
C3 C2 Au 115.3(2) . . ?
C1 C2 H2 129(3) . . ?
C3 C2 H2 119(3) . . ?
Au C2 H2 105(3) . . ?
C2 C3 C7 102.0(3) . . ?
C2 C3 C4 103.4(3) . . ?
C7 C3 C4 100.1(3) . . ?
C2 C3 H3 116.3 . . ?
C7 C3 H3 116.3 . . ?
C4 C3 H3 116.3 . . ?
C5 C4 C3 103.0(3) . . ?
C5 C4 H4A 111.2 . . ?
C3 C4 H4A 111.2 . . ?
C5 C4 H4B 111.2 . . ?
C3 C4 H4B 111.2 . . ?
H4A C4 H4B 109.1 . . ?
C4 C5 C6 103.5(3) . . ?
C4 C5 H5A 111.1 . . ?
C6 C5 H5A 111.1 . . ?
C4 C5 H5B 111.1 . . ?
C6 C5 H5B 111.1 . . ?
H5A C5 H5B 109.0 . . ?
C1 C6 C7 101.6(3) . . ?
C1 C6 C5 103.4(3) . . ?
C7 C6 C5 99.4(3) . . ?
C1 C6 H6 116.6 . . ?
C7 C6 H6 116.6 . . ?
C5 C6 H6 116.6 . . ?
C3 C7 C6 94.8(3) . . ?
C3 C7 H7A 112.8 . . ?
C6 C7 H7A 112.8 . . ?
C3 C7 H7B 112.8 . . ?
C6 C7 H7B 112.8 . . ?
H7A C7 H7B 110.2 . . ?

loop_
_geom_bond_atom_site_label_1
_geom_bond_atom_site_label_2
_geom_bond_distance
_geom_bond_site_symmetry_2
_geom_bond_publ_flag
Au C2 2.281(3) 2_655 ?
Au C2 2.281(3) . ?
Au C2 2.281(3) 3_665 ?
Au C1 2.302(4) . ?
Au C1 2.302(4) 2_655 ?
Au C1 2.302(4) 3_665 ?
Sb F1 1.872(3) 3_765 ?
Sb F1 1.872(3) . ?
Sb F1 1.872(3) 2_645 ?
Sb F2 1.878(2) . ?
Sb F2 1.878(2) 3_765 ?
Sb F2 1.878(2) 2_645 ?
C1 C2 1.378(5) . ?
C1 C6 1.509(5) . ?
C1 H1 0.96(5) . ?
C2 C3 1.522(5) . ?
C2 H2 0.92(5) . ?
C3 C7 1.539(5) . ?
C3 C4 1.554(5) . ?
C3 H3 1.0000 . ?
C4 C5 1.551(5) . ?
C4 H4A 0.9900 . ?
C4 H4B 0.9900 . ?
C5 C6 1.566(5) . ?
C5 H5A 0.9900 . ?
C5 H5B 0.9900 . ?
C6 C7 1.539(5) . ?
C6 H6 1.0000 . ?
C7 H7A 0.9900 . ?
C7 H7B 0.9900 . ?
